data_2238014
loop_
_publ_author_name
'Bel Haj Salah, Souhir'
'Mrad, Mohamed Lahbib'
'Ferretti, Valeria'
'Lefebvre, Frederic'
'Ben Nasr, Cherif'

_publ_section_title
;
 3-Amino-5,6-dimethyl-1,2,4-triazin-2-ium nitrate
;
_journal_coeditor_code RZ5062
_journal_issue 6
_journal_name_full 'Acta Crystallographica Section E'
_journal_page_first o844
_journal_paper_doi 10.1107/S1600536813012026
_journal_volume 69
_journal_year 2013
_chemical_formula_iupac 'C5 H9 N4 +, N O3 -'
_chemical_formula_moiety 'C5 H9 N4 +, N O3 -'
_chemical_formula_sum 'C5 H9 N5 O3'
_chemical_formula_weight 187.17
_chemical_name_systematic
;
3-Amino-5,6-dimethyl-1,2,4-triazin-2-ium nitrate
;
_space_group_IT_number 62
_symmetry_cell_setting orthorhombic
_symmetry_space_group_name_Hall '-P 2ac 2n'
_symmetry_space_group_name_H-M 'P n m a'
_atom_sites_solution_hydrogens difmap
_atom_sites_solution_primary direct
_atom_sites_solution_secondary difmap
_cell_angle_alpha 90.00
_cell_angle_beta 90.00
_cell_angle_gamma 90.00
_cell_formula_units_Z 4
_cell_length_a 19.7213(2)
_cell_length_b 6.4245(2)
_cell_length_c 6.7197(6)
_cell_measurement_reflns_used 2321
_cell_measurement_temperature 295
_cell_measurement_theta_max 30.0
_cell_measurement_theta_min 2.0
_cell_volume 851.38(8)
_computing_cell_refinement 'DENZO-SMN (Otwinowski & Minor, 1997)'
_computing_data_collection '<i>KappaCCD Server Software</i>  (Nonius, 1997)'
_computing_data_reduction 'DENZO-SMN (Otwinowski & Minor, 1997)'
_computing_molecular_graphics 'ORTEPIII (Burnett & Johnson, 1996)'
_computing_publication_material
;
SHELXL97 (Sheldrick, 2008) and WINGX (Farrugia, 2012)
;
_computing_structure_refinement 'SHELXL97 (Sheldrick, 2008)'
_computing_structure_solution 'SIR97 (Altomare <i>et al.</i>, 1999)'
_diffrn_ambient_temperature 295
_diffrn_measured_fraction_theta_full 0.987
_diffrn_measured_fraction_theta_max 0.987
_diffrn_measurement_device_type 'Nonius KappaCCD'
_diffrn_measurement_method '\f scans and \w scans'
_diffrn_radiation_monochromator graphite
_diffrn_radiation_source 'fine-focus sealed tube'
_diffrn_radiation_type MoK\a
_diffrn_radiation_wavelength 0.71073
_diffrn_reflns_av_R_equivalents 0.0138
_diffrn_reflns_av_sigmaI/netI 0.0252
_diffrn_reflns_limit_h_max 27
_diffrn_reflns_limit_h_min -27
_diffrn_reflns_limit_k_max 8
_diffrn_reflns_limit_k_min -8
_diffrn_reflns_limit_l_max 9
_diffrn_reflns_limit_l_min -9
_diffrn_reflns_number 2321
_diffrn_reflns_theta_full 30.03
_diffrn_reflns_theta_max 30.03
_diffrn_reflns_theta_min 3.79
_exptl_absorpt_coefficient_mu 0.122
_exptl_absorpt_correction_type none
_exptl_crystal_colour colourless
_exptl_crystal_density_diffrn 1.460
_exptl_crystal_density_method 'not measured'
_exptl_crystal_description rod
_exptl_crystal_F_000 392
_exptl_crystal_size_max 0.32
_exptl_crystal_size_mid 0.18
_exptl_crystal_size_min 0.12
_refine_diff_density_max 0.241
_refine_diff_density_min -0.229
_refine_ls_extinction_method none
_refine_ls_goodness_of_fit_ref 1.040
_refine_ls_hydrogen_treatment refall
_refine_ls_matrix_type full
_refine_ls_number_parameters 102
_refine_ls_number_reflns 1326
_refine_ls_number_restraints 0
_refine_ls_restrained_S_all 1.040
_refine_ls_R_factor_all 0.0602
_refine_ls_R_factor_gt 0.0487
_refine_ls_shift/su_max 0.000
_refine_ls_shift/su_mean 0.000
_refine_ls_structure_factor_coef Fsqd
_refine_ls_weighting_details 'calc w=1/[\s^2^(Fo^2^)+(0.1038P)^2^+0.0610P] where P=(Fo^2^+2Fc^2^)/3'
_refine_ls_weighting_scheme calc
_refine_ls_wR_factor_gt 0.1478
_refine_ls_wR_factor_ref 0.1605
_reflns_number_gt 1031
_reflns_number_total 1326
_reflns_threshold_expression I>2sigma(I)
_cod_data_source_file rz5062.cif
_cod_data_source_block I
_cod_database_code 2238014
_cod_database_fobs_code 2238014

loop_
_symmetry_equiv_pos_as_xyz
'x, y, z'
'-x+1/2, -y, z+1/2'
'x+1/2, -y+1/2, -z+1/2'
'-x, y+1/2, -z'
'-x, -y, -z'
'x-1/2, y, -z-1/2'
'-x-1/2, y-1/2, z-1/2'
'x, -y-1/2, z'

loop_
_atom_site_type_symbol
_atom_site_label
_atom_site_fract_x
_atom_site_fract_y
_atom_site_fract_z
_atom_site_U_iso_or_equiv
_atom_site_adp_type
_atom_site_calc_flag
_atom_site_refinement_flags
_atom_site_occupancy
_atom_site_symmetry_multiplicity
O O1 -0.07155(6) 0.2500 -0.1964(2) 0.0634(4) Uani d S 1 2
O O2 -0.15520(7) 0.2500 0.0121(2) 0.0705(5) Uani d S 1 2
O O3 -0.17374(7) 0.2500 -0.3030(2) 0.0767(5) Uani d S 1 2
N N1 0.04674(7) 0.2500 0.4549(2) 0.0477(4) Uani d S 1 2
N N2 0.08600(8) 0.2500 0.0580(2) 0.0520(4) Uani d S 1 2
N N3 0.02034(7) 0.2500 0.11531(19) 0.0478(4) Uani d S 1 2
N N4 -0.06438(7) 0.2500 0.3511(2) 0.0562(4) Uani d S 1 2
N N5 -0.13454(7) 0.2500 -0.1615(2) 0.0519(4) Uani d S 1 2
C C1 0.00063(7) 0.2500 0.3055(2) 0.0419(4) Uani d S 1 2
C C2 0.13126(8) 0.2500 0.1986(2) 0.0479(4) Uani d S 1 2
C C3 0.11066(8) 0.2500 0.4046(2) 0.0462(4) Uani d S 1 2
C C4 0.20428(9) 0.2500 0.1392(4) 0.0650(5) Uani d S 1 2
C C5 0.16177(11) 0.2500 0.5668(3) 0.0695(6) Uani d S 1 2
H H1N -0.1005(17) 0.2500 0.254(5) 0.100(9) Uiso d S 1 2
H H2N -0.0701(14) 0.2500 0.479(5) 0.083(8) Uiso d S 1 2
H H3N -0.0130(17) 0.2500 0.007(5) 0.086(7) Uiso d S 1 2
H H1 0.2269(9) 0.133(3) 0.203(3) 0.092(6) Uiso d . 1 1
H H2 0.206(3) 0.2500 0.019(9) 0.153(16) Uiso d S 1 2
H H3 0.1438(16) 0.2500 0.683(5) 0.102(10) Uiso d S 1 2
H H4 0.1920(13) 0.130(3) 0.544(4) 0.128(8) Uiso d . 1 1

loop_
_atom_site_aniso_label
_atom_site_aniso_U_11
_atom_site_aniso_U_22
_atom_site_aniso_U_33
_atom_site_aniso_U_12
_atom_site_aniso_U_13
_atom_site_aniso_U_23
O1 0.0410(6) 0.1020(10) 0.0472(7) 0.000 0.0003(5) 0.000
O2 0.0505(7) 0.1173(12) 0.0438(7) 0.000 0.0051(6) 0.000
O3 0.0532(8) 0.1263(14) 0.0506(8) 0.000 -0.0160(6) 0.000
N1 0.0417(7) 0.0647(8) 0.0366(6) 0.000 -0.0006(5) 0.000
N2 0.0452(7) 0.0729(9) 0.0379(7) 0.000 0.0026(5) 0.000
N3 0.0419(7) 0.0646(8) 0.0369(6) 0.000 -0.0028(5) 0.000
N4 0.0405(7) 0.0801(10) 0.0480(8) 0.000 0.0019(6) 0.000
N5 0.0421(7) 0.0695(9) 0.0441(7) 0.000 -0.0033(5) 0.000
C1 0.0400(7) 0.0475(7) 0.0381(7) 0.000 -0.0010(6) 0.000
C2 0.0421(7) 0.0592(9) 0.0424(8) 0.000 0.0024(6) 0.000
C3 0.0412(7) 0.0583(8) 0.0390(7) 0.000 -0.0015(6) 0.000
C4 0.0416(8) 0.0970(15) 0.0564(11) 0.000 0.0075(8) 0.000
C5 0.0474(9) 0.1150(18) 0.0461(10) 0.000 -0.0072(8) 0.000

loop_
_atom_type_symbol
_atom_type_description
_atom_type_scat_dispersion_real
_atom_type_scat_dispersion_imag
_atom_type_scat_source
C C 0.0033 0.0016 'International Tables Vol C Tables 4.2.6.8 and 6.1.1.4'
H H 0.0000 0.0000 'International Tables Vol C Tables 4.2.6.8 and 6.1.1.4'
N N 0.0061 0.0033 'International Tables Vol C Tables 4.2.6.8 and 6.1.1.4'
O O 0.0106 0.0060 'International Tables Vol C Tables 4.2.6.8 and 6.1.1.4'

loop_
_geom_angle_atom_site_label_1
_geom_angle_atom_site_label_2
_geom_angle_atom_site_label_3
_geom_angle
C3 N1 C1 117.14(14)
C2 N2 N3 116.81(14)
C1 N3 N2 123.48(13)
C1 N3 H3N 121(2)
N2 N3 H3N 116(2)
C1 N4 H1N 124(2)
C1 N4 H2N 111.0(18)
H1N N4 H2N 125(2)
O3 N5 O2 121.64(15)
O3 N5 O1 118.39(16)
O2 N5 O1 119.97(15)
N4 C1 N3 120.37(14)
N4 C1 N1 118.70(15)
N3 C1 N1 120.93(14)
N2 C2 C3 120.27(15)
N2 C2 C4 117.90(16)
C3 C2 C4 121.83(15)
N1 C3 C2 121.37(14)
N1 C3 C5 117.75(16)
C2 C3 C5 120.88(15)
C2 C4 H1 108.9(11)
C2 C4 H2 108(4)
H1 C4 H2 115(2)
C3 C5 H3 113(2)
C3 C5 H4 107.1(15)
H3 C5 H4 113.1(17)

loop_
_geom_bond_atom_site_label_1
_geom_bond_atom_site_label_2
_geom_bond_distance
O1 N5 1.2642(18)
O2 N5 1.236(2)
O3 N5 1.2256(19)
N1 C3 1.305(2)
N1 C1 1.3547(19)
N2 C2 1.300(2)
N2 N3 1.3510(19)
N3 C1 1.3357(19)
N3 H3N 0.98(4)
N4 C1 1.3183(19)
N4 H1N 0.97(3)
N4 H2N 0.87(4)
C2 C3 1.443(2)
C2 C4 1.494(2)
C3 C5 1.485(2)
C4 H1 0.972(17)
C4 H2 0.81(6)
C5 H3 0.86(3)
C5 H4 0.99(2)

loop_
_geom_hbond_atom_site_label_D
_geom_hbond_atom_site_label_H
_geom_hbond_atom_site_label_A
_geom_hbond_site_symmetry_A
_geom_hbond_distance_DH
_geom_hbond_distance_HA
_geom_hbond_distance_DA
_geom_hbond_angle_DHA
N3 H3N O1 . 0.98(4) 1.79(4) 2.770(2) 178(3)
N4 H1N O2 . 0.97(3) 1.93(3) 2.898(2) 166(3)
N4 H2N O1 1_556 0.87(4) 2.18(4) 3.043(2) 173(3)
